data_1502852
loop_
_publ_author_name
'Sriramurthy, Vardhineedi'
'Kwon, Ohyun'

_publ_section_title
;
 Diphosphine-catalyzed mixed double-Michael reaction: a unified synthesis
 of indolines, dihydropyrrolopyridines, benzimidazolines,
 tetrahydroquinolines, tetrahydroisoquinolines, dihydrobenzo-1,4-oxazines,
 and dihydrobenzo-3,1-oxazines.
;
_journal_issue 5
_journal_name_full 'Organic letters'
_journal_page_first 1084
_journal_page_last 1087
_journal_paper_doi 10.1021/ol100078w
_journal_volume 12
_journal_year 2010
_chemical_formula_moiety 'C24 H25 N O9 S'
_chemical_formula_sum 'C24 H25 N O9 S'
_chemical_formula_weight 503.51
_chemical_name_systematic
;
 ?
;
_space_group_IT_number 2
_symmetry_cell_setting triclinic
_symmetry_space_group_name_Hall '-P 1'
_symmetry_space_group_name_H-M 'P -1'
_atom_sites_solution_hydrogens geom
_atom_sites_solution_primary direct
_atom_sites_solution_secondary difmap
_audit_creation_method SHELXL-97
_cell_angle_alpha 84.251(2)
_cell_angle_beta 81.606(2)
_cell_angle_gamma 85.071(1)
_cell_formula_units_Z 2
_cell_length_a 7.5859(13)
_cell_length_b 8.6350(15)
_cell_length_c 18.433(3)
_cell_measurement_reflns_used 3022
_cell_measurement_temperature 296(2)
_cell_measurement_theta_max 26.52
_cell_measurement_theta_min 4.02
_cell_volume 1185.4(3)
_computing_cell_refinement 'Bruker SMART'
_computing_data_collection 'Bruker SMART'
_computing_data_reduction 'Bruker SAINT'
_computing_molecular_graphics 'Bruker SHELXTL'
_computing_publication_material 'Bruker SHELXTL'
_computing_structure_refinement 'SHELXL-97 (Sheldrick, 1997)'
_computing_structure_solution 'SHELXS-97 (Sheldrick, 1990)'
_diffrn_ambient_temperature 296(2)
_diffrn_measured_fraction_theta_full 0.980
_diffrn_measured_fraction_theta_max 0.914
_diffrn_measurement_device_type 'CCD area detector'
_diffrn_measurement_method 'phi and omega scans'
_diffrn_radiation_monochromator graphite
_diffrn_radiation_source 'fine-focus sealed tube'
_diffrn_radiation_type MoK\a
_diffrn_radiation_wavelength 0.71073
_diffrn_reflns_av_R_equivalents 0.0198
_diffrn_reflns_av_sigmaI/netI 0.0355
_diffrn_reflns_limit_h_max 10
_diffrn_reflns_limit_h_min -10
_diffrn_reflns_limit_k_max 12
_diffrn_reflns_limit_k_min -11
_diffrn_reflns_limit_l_max 25
_diffrn_reflns_limit_l_min -25
_diffrn_reflns_number 11659
_diffrn_reflns_theta_full 27.00
_diffrn_reflns_theta_max 30.32
_diffrn_reflns_theta_min 3.94
_exptl_absorpt_coefficient_mu 0.192
_exptl_absorpt_correction_T_max 0.9905
_exptl_absorpt_correction_T_min 0.9130
_exptl_absorpt_correction_type multi-scan
_exptl_absorpt_process_details 'Sadabs (Bruker)'
_exptl_crystal_colour colorless
_exptl_crystal_density_diffrn 1.411
_exptl_crystal_density_method 'not measured'
_exptl_crystal_description block
_exptl_crystal_F_000 528
_exptl_crystal_size_max 0.35
_exptl_crystal_size_mid 0.20
_exptl_crystal_size_min 0.05
_refine_diff_density_max 0.245
_refine_diff_density_min -0.321
_refine_diff_density_rms 0.042
_refine_ls_extinction_method none
_refine_ls_goodness_of_fit_ref 1.066
_refine_ls_hydrogen_treatment constr
_refine_ls_matrix_type full
_refine_ls_number_parameters 320
_refine_ls_number_reflns 6512
_refine_ls_number_restraints 0
_refine_ls_restrained_S_all 1.066
_refine_ls_R_factor_all 0.0722
_refine_ls_R_factor_gt 0.0466
_refine_ls_shift/su_max 0.020
_refine_ls_shift/su_mean 0.000
_refine_ls_structure_factor_coef Fsqd
_refine_ls_weighting_details 'calc w=1/[\s^2^(Fo^2^)+(0.0583P)^2^+0.1229P] where P=(Fo^2^+2Fc^2^)/3'
_refine_ls_weighting_scheme calc
_refine_ls_wR_factor_gt 0.1183
_refine_ls_wR_factor_ref 0.1328
_reflns_number_gt 4376
_reflns_number_total 6512
_reflns_threshold_expression >2sigma(I)
_cod_data_source_file ol100078w_si_002.cif
_cod_data_source_block kw1908s
_cod_depositor_comments
;
The following automatic conversions were performed:

'_symmetry_cell_setting' value 'Triclinic' changed to 'triclinic'
according to /home/saulius/struct/CIF-dictionaries/cif_core.dic
dictionary named 'cif_core.dic' version 2.4.2 from 2011-04-26.

Automatic conversion script
Id: cif_fix_values 1715 2011-07-08 13:25:40Z adriana 
;
_cod_database_code 1502852

loop_
_symmetry_equiv_pos_as_xyz
'x, y, z'
'-x, -y, -z'

loop_
_atom_site_label
_atom_site_type_symbol
_atom_site_fract_x
_atom_site_fract_y
_atom_site_fract_z
_atom_site_U_iso_or_equiv
_atom_site_adp_type
_atom_site_occupancy
_atom_site_symmetry_multiplicity
_atom_site_calc_flag
_atom_site_refinement_flags
S1 S 0.47615(6) 1.06547(5) 0.29298(2) 0.04756(13) Uani 1 1 d .
O1 O 0.3778(2) 1.19040(15) 0.25592(7) 0.0671(4) Uani 1 1 d .
O2 O 0.62866(18) 1.09650(16) 0.32511(7) 0.0629(4) Uani 1 1 d .
O3 O 0.6982(2) 0.6069(2) 0.38552(8) 0.0795(5) Uani 1 1 d .
O4 O 0.95650(18) 0.97779(16) 0.21416(7) 0.0596(4) Uani 1 1 d .
O5 O 0.89760(19) 0.97578(16) 0.10006(7) 0.0635(4) Uani 1 1 d .
O6 O 1.08666(18) 0.64730(18) 0.19638(11) 0.0831(5) Uani 1 1 d .
O7 O 0.85518(17) 0.50334(15) 0.22715(8) 0.0602(4) Uani 1 1 d .
O8 O 0.75501(18) 0.56629(17) -0.05534(7) 0.0604(4) Uani 1 1 d .
O9 O 0.47881(19) 0.69859(18) -0.06559(7) 0.0644(4) Uani 1 1 d .
N1 N 0.54455(17) 0.94011(15) 0.23159(7) 0.0386(3) Uani 1 1 d .
C1 C 0.3846(3) 0.9167(2) 0.42930(10) 0.0552(5) Uani 1 1 d .
H1 H 0.4995 0.9307 0.4381 0.066 Uiso 1 1 calc R
C2 C 0.2677(3) 0.8391(3) 0.48223(11) 0.0693(6) Uani 1 1 d .
H2 H 0.3042 0.8036 0.5274 0.083 Uiso 1 1 calc R
C3 C 0.0973(3) 0.8128(3) 0.46989(12) 0.0675(6) Uani 1 1 d .
C4 C -0.0265(4) 0.7226(3) 0.52755(16) 0.1066(10) Uani 1 1 d .
H4A H 0.0400 0.6354 0.5497 0.160 Uiso 1 1 calc R
H4B H -0.1191 0.6856 0.5049 0.160 Uiso 1 1 calc R
H4C H -0.0790 0.7895 0.5647 0.160 Uiso 1 1 calc R
C5 C 0.0448(3) 0.8710(3) 0.40380(12) 0.0747(7) Uani 1 1 d .
H5 H -0.0695 0.8555 0.3947 0.090 Uiso 1 1 calc R
C6 C 0.1570(3) 0.9518(3) 0.35059(11) 0.0638(5) Uani 1 1 d .
H6 H 0.1179 0.9918 0.3065 0.077 Uiso 1 1 calc R
C7 C 0.3284(2) 0.9732(2) 0.36314(9) 0.0456(4) Uani 1 1 d .
C8 C 0.4317(2) 0.9208(2) 0.17479(9) 0.0446(4) Uani 1 1 d .
H8A H 0.3968 1.0226 0.1517 0.054 Uiso 1 1 calc R
H8B H 0.3239 0.8730 0.1978 0.054 Uiso 1 1 calc R
C9 C 0.5294(2) 0.82047(17) 0.11664(8) 0.0370(3) Uani 1 1 d .
C10 C 0.6956(2) 0.74136(18) 0.12219(8) 0.0363(3) Uani 1 1 d .
C11 C 0.7816(2) 0.65013(19) 0.06624(8) 0.0412(4) Uani 1 1 d .
H11 H 0.8915 0.5957 0.0701 0.049 Uiso 1 1 calc R
C12 C 0.6972(2) 0.64504(19) 0.00635(8) 0.0419(4) Uani 1 1 d .
C13 C 0.5332(2) 0.7237(2) -0.00001(9) 0.0447(4) Uani 1 1 d .
C14 C 0.4452(2) 0.8113(2) 0.05415(9) 0.0450(4) Uani 1 1 d .
H14 H 0.3340 0.8628 0.0497 0.054 Uiso 1 1 calc R
C15 C 0.6209(3) 0.6033(2) -0.10254(9) 0.0565(5) Uani 1 1 d .
H15A H 0.5759 0.5082 -0.1141 0.068 Uiso 1 1 calc R
H15B H 0.6713 0.6588 -0.1482 0.068 Uiso 1 1 calc R
C16 C 0.7915(2) 0.76837(18) 0.18646(8) 0.0364(3) Uani 1 1 d .
C17 C 0.8926(2) 0.91844(19) 0.16963(9) 0.0400(3) Uani 1 1 d .
C18 C 0.9760(4) 1.1245(3) 0.08168(12) 0.0847(8) Uani 1 1 d .
H18A H 0.8976 1.2050 0.1040 0.127 Uiso 1 1 calc R
H18B H 0.9931 1.1476 0.0292 0.127 Uiso 1 1 calc R
H18C H 1.0892 1.1193 0.0996 0.127 Uiso 1 1 calc R
C19 C 0.9307(2) 0.6347(2) 0.20396(9) 0.0437(4) Uani 1 1 d .
C20 C 0.9693(3) 0.3714(2) 0.25264(14) 0.0774(7) Uani 1 1 d .
H20A H 1.0513 0.3364 0.2118 0.116 Uiso 1 1 calc R
H20B H 0.8971 0.2881 0.2741 0.116 Uiso 1 1 calc R
H20C H 1.0350 0.4026 0.2888 0.116 Uiso 1 1 calc R
C21 C 0.6504(2) 0.79734(17) 0.25537(8) 0.0369(3) Uani 1 1 d .
H21 H 0.7139 0.8213 0.2951 0.044 Uiso 1 1 calc R
C22 C 0.5333(2) 0.66214(19) 0.28465(9) 0.0433(4) Uani 1 1 d .
H22A H 0.4091 0.7023 0.2901 0.052 Uiso 1 1 calc R
H22B H 0.5487 0.5865 0.2483 0.052 Uiso 1 1 calc R
C23 C 0.5721(3) 0.5798(2) 0.35703(10) 0.0523(4) Uani 1 1 d .
C24 C 0.4414(4) 0.4641(3) 0.39193(13) 0.0827(7) Uani 1 1 d .
H24A H 0.4504 0.3775 0.3625 0.124 Uiso 1 1 calc R
H24B H 0.3225 0.5132 0.3953 0.124 Uiso 1 1 calc R
H24C H 0.4678 0.4277 0.4404 0.124 Uiso 1 1 calc R

loop_
_atom_site_aniso_label
_atom_site_aniso_U_11
_atom_site_aniso_U_22
_atom_site_aniso_U_33
_atom_site_aniso_U_23
_atom_site_aniso_U_13
_atom_site_aniso_U_12
S1 0.0581(3) 0.0438(2) 0.0420(2) -0.01207(17) -0.00997(19) 0.00389(19)
O1 0.0974(11) 0.0481(7) 0.0525(8) -0.0074(6) -0.0132(7) 0.0214(7)
O2 0.0668(8) 0.0647(8) 0.0644(8) -0.0268(7) -0.0136(7) -0.0135(7)
O3 0.0945(12) 0.0847(11) 0.0618(9) 0.0146(8) -0.0301(9) -0.0130(9)
O4 0.0699(9) 0.0631(8) 0.0538(8) -0.0038(6) -0.0237(6) -0.0256(7)
O5 0.0859(10) 0.0681(9) 0.0414(7) 0.0033(6) -0.0085(6) -0.0432(8)
O6 0.0398(8) 0.0668(9) 0.1408(15) 0.0012(9) -0.0155(8) 0.0006(7)
O7 0.0514(7) 0.0442(7) 0.0785(9) 0.0055(6) -0.0001(6) 0.0054(6)
O8 0.0651(8) 0.0741(9) 0.0443(7) -0.0236(6) -0.0043(6) -0.0014(7)
O9 0.0717(9) 0.0827(10) 0.0448(7) -0.0204(7) -0.0196(6) -0.0021(7)
N1 0.0429(7) 0.0392(7) 0.0347(7) -0.0074(5) -0.0086(5) 0.0012(6)
C1 0.0557(11) 0.0703(12) 0.0410(9) -0.0118(9) -0.0145(8) 0.0088(9)
C2 0.0848(16) 0.0748(14) 0.0440(11) -0.0017(10) -0.0068(10) 0.0112(12)
C3 0.0761(15) 0.0652(13) 0.0575(12) -0.0197(10) 0.0103(11) -0.0012(11)
C4 0.122(2) 0.0858(18) 0.099(2) -0.0160(15) 0.0424(18) -0.0226(17)
C5 0.0541(12) 0.1091(19) 0.0651(14) -0.0320(13) -0.0013(10) -0.0129(12)
C6 0.0525(11) 0.0985(16) 0.0432(10) -0.0164(10) -0.0130(8) 0.0010(11)
C7 0.0484(9) 0.0548(10) 0.0345(8) -0.0149(7) -0.0092(7) 0.0090(8)
C8 0.0456(9) 0.0481(9) 0.0421(9) -0.0110(7) -0.0127(7) 0.0060(7)
C9 0.0396(8) 0.0378(8) 0.0349(8) -0.0045(6) -0.0066(6) -0.0054(6)
C10 0.0359(8) 0.0390(8) 0.0347(8) -0.0043(6) -0.0036(6) -0.0077(6)
C11 0.0371(8) 0.0445(9) 0.0417(9) -0.0063(7) -0.0005(7) -0.0068(7)
C12 0.0488(9) 0.0423(8) 0.0352(8) -0.0087(6) 0.0007(7) -0.0123(7)
C13 0.0534(10) 0.0501(9) 0.0341(8) -0.0053(7) -0.0101(7) -0.0142(8)
C14 0.0438(9) 0.0493(9) 0.0444(9) -0.0076(7) -0.0126(7) -0.0017(7)
C15 0.0803(13) 0.0553(11) 0.0346(9) -0.0047(8) -0.0063(9) -0.0109(10)
C16 0.0338(7) 0.0399(8) 0.0359(8) -0.0036(6) -0.0056(6) -0.0035(6)
C17 0.0347(8) 0.0450(9) 0.0409(8) -0.0057(7) -0.0046(6) -0.0058(7)
C18 0.117(2) 0.0783(15) 0.0644(14) 0.0153(12) -0.0158(13) -0.0594(15)
C19 0.0405(9) 0.0465(9) 0.0448(9) -0.0086(7) -0.0070(7) 0.0010(7)
C20 0.0814(15) 0.0527(12) 0.0884(16) 0.0069(11) -0.0039(13) 0.0206(11)
C21 0.0369(8) 0.0394(8) 0.0350(8) -0.0038(6) -0.0063(6) -0.0024(6)
C22 0.0393(8) 0.0446(9) 0.0441(9) -0.0016(7) -0.0009(7) -0.0039(7)
C23 0.0651(12) 0.0431(9) 0.0456(10) -0.0032(7) -0.0002(9) 0.0005(8)
C24 0.122(2) 0.0592(13) 0.0633(14) 0.0080(10) 0.0026(13) -0.0258(13)

loop_
_atom_type_symbol
_atom_type_description
_atom_type_scat_dispersion_real
_atom_type_scat_dispersion_imag
_atom_type_scat_source
C C 0.0033 0.0016 'International Tables Vol C Tables 4.2.6.8 and 6.1.1.4'
H H 0.0000 0.0000 'International Tables Vol C Tables 4.2.6.8 and 6.1.1.4'
N N 0.0061 0.0033 'International Tables Vol C Tables 4.2.6.8 and 6.1.1.4'
O O 0.0106 0.0060 'International Tables Vol C Tables 4.2.6.8 and 6.1.1.4'
S S 0.1246 0.1234 'International Tables Vol C Tables 4.2.6.8 and 6.1.1.4'

loop_
_geom_angle_atom_site_label_1
_geom_angle_atom_site_label_2
_geom_angle_atom_site_label_3
_geom_angle
O2 S1 O1 119.96(9)
O2 S1 N1 107.24(7)
O1 S1 N1 105.82(7)
O2 S1 C7 107.13(8)
O1 S1 C7 108.42(9)
N1 S1 C7 107.75(8)
C17 O5 C18 115.53(14)
C19 O7 C20 117.37(16)
C12 O8 C15 105.70(13)
C13 O9 C15 105.65(14)
C8 N1 C21 114.91(12)
C8 N1 S1 119.32(10)
C21 N1 S1 117.44(10)
C7 C1 C2 119.05(19)
C7 C1 H1 120.5
C2 C1 H1 120.5
C1 C2 C3 121.7(2)
C1 C2 H2 119.1
C3 C2 H2 119.1
C5 C3 C2 117.9(2)
C5 C3 C4 121.1(2)
C2 C3 C4 121.0(2)
C3 C4 H4A 109.5
C3 C4 H4B 109.5
H4A C4 H4B 109.5
C3 C4 H4C 109.5
H4A C4 H4C 109.5
H4B C4 H4C 109.5
C3 C5 C6 121.6(2)
C3 C5 H5 119.2
C6 C5 H5 119.2
C5 C6 C7 119.60(19)
C5 C6 H6 120.2
C7 C6 H6 120.2
C1 C7 C6 120.01(19)
C1 C7 S1 120.40(14)
C6 C7 S1 119.54(14)
N1 C8 C9 111.37(13)
N1 C8 H8A 109.4
C9 C8 H8A 109.4
N1 C8 H8B 109.4
C9 C8 H8B 109.4
H8A C8 H8B 108.0
C10 C9 C14 120.07(14)
C10 C9 C8 123.27(13)
C14 C9 C8 116.65(14)
C9 C10 C11 121.07(14)
C9 C10 C16 118.46(13)
C11 C10 C16 120.19(13)
C12 C11 C10 117.27(15)
C12 C11 H11 121.4
C10 C11 H11 121.4
C11 C12 C13 122.18(15)
C11 C12 O8 127.98(16)
C13 C12 O8 109.84(14)
C14 C13 O9 128.11(16)
C14 C13 C12 121.75(15)
O9 C13 C12 110.14(15)
C13 C14 C9 117.65(15)
C13 C14 H14 121.2
C9 C14 H14 121.2
O8 C15 O9 108.58(13)
O8 C15 H15A 110.0
O9 C15 H15A 110.0
O8 C15 H15B 110.0
O9 C15 H15B 110.0
H15A C15 H15B 108.4
C10 C16 C19 113.05(13)
C10 C16 C17 110.79(12)
C19 C16 C17 106.60(12)
C10 C16 C21 109.31(12)
C19 C16 C21 111.30(12)
C17 C16 C21 105.51(12)
O4 C17 O5 123.51(15)
O4 C17 C16 124.10(15)
O5 C17 C16 112.38(13)
O5 C18 H18A 109.5
O5 C18 H18B 109.5
H18A C18 H18B 109.5
O5 C18 H18C 109.5
H18A C18 H18C 109.5
H18B C18 H18C 109.5
O6 C19 O7 124.09(17)
O6 C19 C16 124.25(16)
O7 C19 C16 111.64(13)
O7 C20 H20A 109.5
O7 C20 H20B 109.5
H20A C20 H20B 109.5
O7 C20 H20C 109.5
H20A C20 H20C 109.5
H20B C20 H20C 109.5
N1 C21 C22 112.40(12)
N1 C21 C16 103.68(11)
C22 C21 C16 115.92(13)
N1 C21 H21 108.2
C22 C21 H21 108.2
C16 C21 H21 108.2
C23 C22 C21 114.81(14)
C23 C22 H22A 108.6
C21 C22 H22A 108.6
C23 C22 H22B 108.6
C21 C22 H22B 108.6
H22A C22 H22B 107.5
O3 C23 C24 122.39(19)
O3 C23 C22 122.21(17)
C24 C23 C22 115.39(18)
C23 C24 H24A 109.5
C23 C24 H24B 109.5
H24A C24 H24B 109.5
C23 C24 H24C 109.5
H24A C24 H24C 109.5
H24B C24 H24C 109.5

loop_
_geom_bond_atom_site_label_1
_geom_bond_atom_site_label_2
_geom_bond_distance
S1 O2 1.4305(14)
S1 O1 1.4316(13)
S1 N1 1.6428(13)
S1 C7 1.7571(19)
O3 C23 1.206(2)
O4 C17 1.1894(19)
O5 C17 1.324(2)
O5 C18 1.450(2)
O6 C19 1.184(2)
O7 C19 1.320(2)
O7 C20 1.452(2)
O8 C12 1.3804(18)
O8 C15 1.428(2)
O9 C13 1.3757(19)
O9 C15 1.431(2)
N1 C8 1.476(2)
N1 C21 1.4771(19)
C1 C7 1.380(2)
C1 C2 1.380(3)
C1 H1 0.9300
C2 C3 1.386(3)
C2 H2 0.9300
C3 C5 1.371(3)
C3 C4 1.512(3)
C4 H4A 0.9600
C4 H4B 0.9600
C4 H4C 0.9600
C5 C6 1.377(3)
C5 H5 0.9300
C6 C7 1.384(3)
C6 H6 0.9300
C8 C9 1.514(2)
C8 H8A 0.9700
C8 H8B 0.9700
C9 C10 1.394(2)
C9 C14 1.408(2)
C10 C11 1.410(2)
C10 C16 1.524(2)
C11 C12 1.361(2)
C11 H11 0.9300
C12 C13 1.380(2)
C13 C14 1.373(2)
C14 H14 0.9300
C15 H15A 0.9700
C15 H15B 0.9700
C16 C19 1.538(2)
C16 C17 1.544(2)
C16 C21 1.563(2)
C18 H18A 0.9600
C18 H18B 0.9600
C18 H18C 0.9600
C20 H20A 0.9600
C20 H20B 0.9600
C20 H20C 0.9600
C21 C22 1.535(2)
C21 H21 0.9800
C22 C23 1.504(2)
C22 H22A 0.9700
C22 H22B 0.9700
C23 C24 1.500(3)
C24 H24A 0.9600
C24 H24B 0.9600
C24 H24C 0.9600

loop_
_geom_torsion_atom_site_label_1
_geom_torsion_atom_site_label_2
_geom_torsion_atom_site_label_3
_geom_torsion_atom_site_label_4
_geom_torsion
O2 S1 N1 C8 -162.22(12)
O1 S1 N1 C8 -33.07(15)
C7 S1 N1 C8 82.74(13)
O2 S1 N1 C21 51.07(13)
O1 S1 N1 C21 -179.78(12)
C7 S1 N1 C21 -63.96(13)
C7 C1 C2 C3 1.8(3)
C1 C2 C3 C5 -2.1(3)
C1 C2 C3 C4 177.8(2)
C2 C3 C5 C6 0.7(3)
C4 C3 C5 C6 -179.3(2)
C3 C5 C6 C7 1.1(3)
C2 C1 C7 C6 0.0(3)
C2 C1 C7 S1 -177.39(15)
C5 C6 C7 C1 -1.5(3)
C5 C6 C7 S1 175.99(17)
O2 S1 C7 C1 -12.78(17)
O1 S1 C7 C1 -143.57(15)
N1 S1 C7 C1 102.33(15)
O2 S1 C7 C6 169.79(15)
O1 S1 C7 C6 39.00(17)
N1 S1 C7 C6 -75.10(16)
C21 N1 C8 C9 -41.50(18)
S1 N1 C8 C9 170.99(11)
N1 C8 C9 C10 7.6(2)
N1 C8 C9 C14 -171.41(14)
C14 C9 C10 C11 -0.6(2)
C8 C9 C10 C11 -179.57(15)
C14 C9 C10 C16 173.36(14)
C8 C9 C10 C16 -5.6(2)
C9 C10 C11 C12 1.1(2)
C16 C10 C11 C12 -172.71(14)
C10 C11 C12 C13 -0.7(2)
C10 C11 C12 O8 179.13(15)
C15 O8 C12 C11 -178.06(16)
C15 O8 C12 C13 1.77(18)
C15 O9 C13 C14 178.34(17)
C15 O9 C13 C12 -2.08(19)
C11 C12 C13 C14 -0.3(3)
O8 C12 C13 C14 179.81(15)
C11 C12 C13 O9 -179.96(14)
O8 C12 C13 O9 0.20(19)
O9 C13 C14 C9 -179.56(16)
C12 C13 C14 C9 0.9(2)
C10 C9 C14 C13 -0.4(2)
C8 C9 C14 C13 178.61(15)
C12 O8 C15 O9 -3.04(18)
C13 O9 C15 O8 3.16(19)
C9 C10 C16 C19 157.90(14)
C11 C10 C16 C19 -28.09(19)
C9 C10 C16 C17 -82.53(16)
C11 C10 C16 C17 91.48(16)
C9 C10 C16 C21 33.33(18)
C11 C10 C16 C21 -152.66(13)
C18 O5 C17 O4 -4.3(3)
C18 O5 C17 C16 174.57(17)
C10 C16 C17 O4 168.79(16)
C19 C16 C17 O4 -67.8(2)
C21 C16 C17 O4 50.6(2)
C10 C16 C17 O5 -10.07(18)
C19 C16 C17 O5 113.30(15)
C21 C16 C17 O5 -128.26(14)
C20 O7 C19 O6 7.2(3)
C20 O7 C19 C16 -174.00(16)
C10 C16 C19 O6 113.8(2)
C17 C16 C19 O6 -8.2(2)
C21 C16 C19 O6 -122.77(19)
C10 C16 C19 O7 -65.01(17)
C17 C16 C19 O7 173.03(13)
C21 C16 C19 O7 58.46(17)
C8 N1 C21 C22 -57.01(17)
S1 N1 C21 C22 91.14(14)
C8 N1 C21 C16 68.94(15)
S1 N1 C21 C16 -142.91(10)
C10 C16 C21 N1 -61.63(15)
C19 C16 C21 N1 172.79(12)
C17 C16 C21 N1 57.55(14)
C10 C16 C21 C22 62.04(16)
C19 C16 C21 C22 -63.54(17)
C17 C16 C21 C22 -178.78(13)
N1 C21 C22 C23 -131.78(14)
C16 C21 C22 C23 109.22(16)
C21 C22 C23 O3 -7.8(3)
C21 C22 C23 C24 171.08(16)
